data_7231944
loop_
_publ_author_name
'Kia, Reza'
'Mahmoudi, Soheil'
'Raithby, Paul R.'

_publ_section_title
;
 New rhenium-tricarbonyl complexes bearing halogen-substituted bidentate
 ligands: structural, computational and Hirshfeld surfaces studies
;
_journal_issue 1
_journal_name_full CrystEngComm
_journal_page_first 77
_journal_paper_doi 10.1039/C8CE01860J
_journal_volume 21
_journal_year 2019
_chemical_formula_moiety 'C21 H12 Br Cl2 F6 N2 O3 Re'
_chemical_formula_sum 'C21 H12 Br Cl2 F6 N2 O3 Re'
_chemical_formula_weight 791.34
_space_group_crystal_system monoclinic
_space_group_IT_number 14
_space_group_name_Hall '-P 2ybc'
_space_group_name_H-M_alt 'P 1 21/c 1'
_symmetry_space_group_name_Hall '-P 2ybc'
_symmetry_space_group_name_H-M 'P 1 21/c 1'
_atom_sites_solution_hydrogens geom
_audit_creation_method SHELXL-2018/3
_audit_update_record
;
2018-10-04 deposited with the CCDC.
2018-11-01 downloaded from the CCDC.
;
_cell_angle_alpha 90
_cell_angle_beta 91.119(1)
_cell_angle_gamma 90
_cell_formula_units_Z 4
_cell_length_a 9.6938(1)
_cell_length_b 12.9012(2)
_cell_length_c 22.2519(3)
_cell_measurement_reflns_used 3240
_cell_measurement_temperature 150(2)
_cell_measurement_theta_max 27.89
_cell_measurement_theta_min 2.75
_cell_volume 2782.33(6)
_computing_cell_refinement 'CrysAlisPro 1.171.38.43'
_computing_data_collection 'CrysAlisPro 1.171.38.43'
_computing_data_reduction 'CrysAlisPro 1.171.38.43'
_computing_molecular_graphics SHELXTL
_computing_publication_material SHELXTL
_computing_structure_refinement 'SHELXL-2018/3 (Sheldrick, 2015)'
_computing_structure_solution OLEX2
_diffrn_ambient_temperature 150(2)
_diffrn_detector_area_resol_mean 8.1150
_diffrn_measured_fraction_theta_full 0.999
_diffrn_measured_fraction_theta_max 0.995
_diffrn_measurement_device_type 'SuperNova, Dual, Cu at zero, EosS2'
_diffrn_measurement_method '\w scans'
_diffrn_radiation_type MoK\a
_diffrn_radiation_wavelength 0.71073
_diffrn_reflns_av_R_equivalents 0.0518
_diffrn_reflns_av_unetI/netI 0.0644
_diffrn_reflns_Laue_measured_fraction_full 0.999
_diffrn_reflns_Laue_measured_fraction_max 0.995
_diffrn_reflns_limit_h_max 13
_diffrn_reflns_limit_h_min -13
_diffrn_reflns_limit_k_max 18
_diffrn_reflns_limit_k_min -18
_diffrn_reflns_limit_l_max 29
_diffrn_reflns_limit_l_min -32
_diffrn_reflns_number 36469
_diffrn_reflns_point_group_measured_fraction_full 0.999
_diffrn_reflns_point_group_measured_fraction_max 0.995
_diffrn_reflns_theta_full 25.242
_diffrn_reflns_theta_max 30.856
_diffrn_reflns_theta_min 2.101
_diffrn_source 'micro-focus sealed X-ray tube'
_exptl_absorpt_coefficient_mu 6.060
_exptl_absorpt_correction_T_max 1.00000
_exptl_absorpt_correction_T_min 0.38414
_exptl_absorpt_correction_type multi-scan
_exptl_absorpt_process_details
;
CrysAlisPro 1.171.38.43 (Rigaku Oxford Diffraction, 2015)
Empirical absorption correction using spherical harmonics,
 implemented in SCALE3 ABSPACK scaling algorithm.
;
_exptl_crystal_colour pale-yellow
_exptl_crystal_density_diffrn 1.889
_exptl_crystal_description block
_exptl_crystal_F_000 1496
_exptl_crystal_size_max 0.314
_exptl_crystal_size_mid 0.226
_exptl_crystal_size_min 0.050
_refine_diff_density_max 1.207
_refine_diff_density_min -1.684
_refine_diff_density_rms 0.188
_refine_ls_extinction_method none
_refine_ls_goodness_of_fit_ref 1.019
_refine_ls_hydrogen_treatment constr
_refine_ls_matrix_type full
_refine_ls_number_parameters 325
_refine_ls_number_reflns 8707
_refine_ls_number_restraints 0
_refine_ls_restrained_S_all 1.019
_refine_ls_R_factor_all 0.0619
_refine_ls_R_factor_gt 0.0379
_refine_ls_shift/su_max 0.002
_refine_ls_shift/su_mean 0.000
_refine_ls_structure_factor_coef Fsqd
_refine_ls_weighting_details 'w=1/[\s^2^(Fo^2^)+(0.0445P)^2^] where P=(Fo^2^+2Fc^2^)/3'
_refine_ls_weighting_scheme calc
_refine_ls_wR_factor_gt 0.0848
_refine_ls_wR_factor_ref 0.0918
_reflns_Friedel_coverage 0.000
_reflns_number_gt 6377
_reflns_number_total 8707
_reflns_threshold_expression 'I > 2\s(I)'
_cod_data_source_file c8ce01860j2.cif
_cod_data_source_block C10
_cod_depositor_comments 'Adding full bibliography for 7231936--7231944.cif.'
_cod_database_code 7231944
_shelx_shelxl_version_number 2018/3
_shelx_space_group_comment
;
The symmetry employed for this shelxl refinement is uniquely defined
by the following loop, which should always be used as a source of
symmetry information in preference to the above space-group names.
They are only intended as comments.
;
_shelx_estimated_absorpt_t_min 0.252
_shelx_estimated_absorpt_t_max 0.752

loop_
_space_group_symop_operation_xyz
'x, y, z'
'-x, y+1/2, -z+1/2'
'-x, -y, -z'
'x, -y-1/2, z-1/2'

loop_
_atom_site_label
_atom_site_type_symbol
_atom_site_fract_x
_atom_site_fract_y
_atom_site_fract_z
_atom_site_U_iso_or_equiv
_atom_site_adp_type
_atom_site_occupancy
_atom_site_site_symmetry_order
_atom_site_calc_flag
_atom_site_refinement_flags_posn
_atom_site_refinement_flags_adp
Re1 Re 0.34499(2) 0.84815(2) 0.26273(2) 0.01627(6) Uani 1 1 d . .
Br1 Br 0.48022(4) 0.96725(3) 0.18829(2) 0.02094(10) Uani 1 1 d . .
Cl2 Cl 0.81845(11) 0.92102(9) 0.32095(5) 0.0300(3) Uani 1 1 d . .
Cl1 Cl -0.07216(12) 0.69354(9) 0.19259(7) 0.0371(3) Uani 1 1 d . .
F1 F -0.0152(4) 1.1241(2) 0.03273(16) 0.0568(10) Uani 1 1 d . .
F2 F 0.1984(4) 1.0782(2) 0.03695(16) 0.0572(10) Uani 1 1 d . .
F3 F 0.1098(3) 1.1614(2) 0.10985(15) 0.0420(8) Uani 1 1 d . .
F4 F 0.3742(5) 0.6737(3) 0.49340(17) 0.0896(16) Uani 1 1 d . .
F5 F 0.3750(4) 0.8228(3) 0.53420(19) 0.0826(14) Uani 1 1 d . .
F6 F 0.5293(4) 0.7168(4) 0.55731(18) 0.0930(15) Uani 1 1 d . .
O1 O 0.4031(3) 0.9834(2) 0.37377(14) 0.0224(7) Uani 1 1 d . .
O2 O 0.0861(3) 0.9843(2) 0.25101(15) 0.0292(8) Uani 1 1 d . .
O3 O 0.1943(3) 0.6999(3) 0.34532(17) 0.0393(9) Uani 1 1 d . .
N1 N 0.5331(3) 0.7532(2) 0.26214(15) 0.0173(7) Uani 1 1 d . .
N2 N 0.3057(3) 0.7410(2) 0.18757(15) 0.0157(7) Uani 1 1 d . .
C18 C 0.3859(4) 0.9324(3) 0.3320(2) 0.0197(9) Uani 1 1 d . .
C17 C 0.1825(4) 0.9319(3) 0.25417(19) 0.0206(9) Uani 1 1 d . .
C19 C 0.2507(4) 0.7554(3) 0.3145(2) 0.0253(10) Uani 1 1 d . .
C12 C 0.7107(4) 0.8728(3) 0.3757(2) 0.0232(10) Uani 1 1 d . .
C13 C 0.7112(5) 0.9184(4) 0.4319(2) 0.0288(11) Uani 1 1 d . .
H13 H 0.768073 0.976736 0.440475 0.035 Uiso 1 1 calc R U
C14 C 0.6269(5) 0.8770(4) 0.4753(2) 0.0326(12) Uani 1 1 d . .
H14 H 0.626474 0.906738 0.514333 0.039 Uiso 1 1 calc R U
C15 C 0.5428(5) 0.7923(4) 0.4622(2) 0.0304(11) Uani 1 1 d . .
C16 C 0.5429(4) 0.7471(4) 0.4056(2) 0.0264(10) Uani 1 1 d . .
H16 H 0.486635 0.688384 0.397052 0.032 Uiso 1 1 calc R U
C11 C 0.6268(4) 0.7890(3) 0.3614(2) 0.0209(9) Uani 1 1 d . .
C10 C 0.6287(4) 0.7402(3) 0.3014(2) 0.0203(9) Uani 1 1 d . .
H10 H 0.704723 0.697221 0.291726 0.024 Uiso 1 1 calc R U
C9 C 0.5440(4) 0.6956(3) 0.2052(2) 0.0210(9) Uani 1 1 d . .
H9A H 0.611656 0.638468 0.209702 0.025 Uiso 1 1 calc R U
H9B H 0.574870 0.742296 0.172821 0.025 Uiso 1 1 calc R U
C8 C 0.4019(4) 0.6526(3) 0.1901(2) 0.0213(9) Uani 1 1 d . .
H8A H 0.402549 0.616431 0.150812 0.026 Uiso 1 1 calc R U
H8B H 0.373474 0.602559 0.221219 0.026 Uiso 1 1 calc R U
C7 C 0.2093(4) 0.7372(3) 0.1478(2) 0.0209(9) Uani 1 1 d . .
H7 H 0.203098 0.677358 0.123044 0.025 Uiso 1 1 calc R U
C1 C 0.1065(4) 0.8205(3) 0.1380(2) 0.0199(9) Uani 1 1 d . .
C6 C -0.0295(4) 0.8070(3) 0.1541(2) 0.0253(10) Uani 1 1 d . .
C5 C -0.1289(4) 0.8816(4) 0.1435(2) 0.0316(12) Uani 1 1 d . .
H5 H -0.221265 0.871247 0.155659 0.038 Uiso 1 1 calc R U
C4 C -0.0911(4) 0.9710(4) 0.1150(2) 0.0301(11) Uani 1 1 d . .
H4 H -0.158519 1.022741 0.106697 0.036 Uiso 1 1 calc R U
C3 C 0.0432(5) 0.9869(3) 0.0983(2) 0.0263(10) Uani 1 1 d . .
C2 C 0.1428(4) 0.9108(3) 0.10965(19) 0.0212(9) Uani 1 1 d . .
H2 H 0.235310 0.921445 0.097788 0.025 Uiso 1 1 calc R U
C20 C 0.0843(5) 1.0863(4) 0.0692(2) 0.0358(12) Uani 1 1 d . .
C21 C 0.4572(6) 0.7484(5) 0.5110(3) 0.0516(16) Uani 1 1 d . .

loop_
_atom_site_aniso_label
_atom_site_aniso_U_11
_atom_site_aniso_U_22
_atom_site_aniso_U_33
_atom_site_aniso_U_23
_atom_site_aniso_U_13
_atom_site_aniso_U_12
Re1 0.01739(9) 0.01465(9) 0.01689(9) -0.00090(7) 0.00313(6) 0.00002(6)
Br1 0.0232(2) 0.0189(2) 0.0208(2) 0.00108(18) 0.00323(17) -0.00235(16)
Cl2 0.0256(5) 0.0336(6) 0.0308(7) 0.0028(5) 0.0037(5) -0.0051(5)
Cl1 0.0314(6) 0.0246(6) 0.0560(9) 0.0051(6) 0.0180(6) -0.0015(5)
F1 0.080(2) 0.0359(18) 0.054(2) 0.0139(16) -0.0288(19) 0.0009(17)
F2 0.072(2) 0.0353(18) 0.066(3) 0.0174(17) 0.0312(19) -0.0006(17)
F3 0.0490(18) 0.0233(15) 0.053(2) -0.0029(14) -0.0106(15) -0.0092(13)
F4 0.119(4) 0.112(3) 0.038(2) -0.009(2) 0.032(2) -0.080(3)
F5 0.082(3) 0.103(3) 0.064(3) -0.001(2) 0.046(2) -0.003(2)
F6 0.088(3) 0.149(4) 0.043(3) 0.052(3) 0.001(2) -0.009(3)
O1 0.0279(16) 0.0190(16) 0.0203(17) -0.0021(13) 0.0012(13) -0.0026(12)
O2 0.0269(16) 0.0265(18) 0.034(2) -0.0064(15) 0.0025(14) 0.0077(14)
O3 0.040(2) 0.037(2) 0.041(2) 0.0052(18) 0.0109(17) -0.0072(17)
N1 0.0211(17) 0.0144(17) 0.0165(19) -0.0007(14) 0.0028(14) -0.0016(13)
N2 0.0185(16) 0.0118(16) 0.0169(19) -0.0018(14) 0.0042(14) -0.0019(13)
C18 0.019(2) 0.015(2) 0.026(3) 0.0037(19) 0.0027(17) -0.0009(16)
C17 0.025(2) 0.020(2) 0.017(2) -0.0033(18) 0.0027(17) -0.0029(17)
C19 0.025(2) 0.027(3) 0.024(3) -0.001(2) 0.0023(19) 0.0004(19)
C12 0.018(2) 0.025(2) 0.027(3) 0.002(2) 0.0005(18) 0.0016(17)
C13 0.026(2) 0.031(3) 0.029(3) -0.006(2) -0.005(2) -0.001(2)
C14 0.032(3) 0.047(3) 0.019(3) -0.006(2) -0.005(2) 0.005(2)
C15 0.031(2) 0.039(3) 0.022(3) 0.003(2) 0.001(2) -0.001(2)
C16 0.025(2) 0.031(3) 0.024(3) 0.003(2) -0.0002(18) 0.0002(19)
C11 0.018(2) 0.020(2) 0.024(2) 0.0016(19) 0.0003(17) 0.0045(16)
C10 0.018(2) 0.018(2) 0.025(2) 0.0002(18) 0.0029(17) 0.0011(16)
C9 0.023(2) 0.017(2) 0.023(2) -0.0025(19) 0.0034(18) 0.0046(17)
C8 0.024(2) 0.015(2) 0.025(2) -0.0024(18) -0.0008(18) 0.0054(17)
C7 0.021(2) 0.020(2) 0.022(2) -0.0001(19) 0.0060(17) -0.0003(17)
C1 0.022(2) 0.019(2) 0.019(2) -0.0036(18) -0.0003(17) 0.0008(16)
C6 0.027(2) 0.014(2) 0.035(3) -0.003(2) 0.003(2) -0.0041(18)
C5 0.018(2) 0.026(2) 0.050(4) -0.008(2) 0.002(2) 0.0036(19)
C4 0.021(2) 0.022(2) 0.047(3) -0.008(2) -0.011(2) 0.0062(18)
C3 0.029(2) 0.018(2) 0.032(3) -0.001(2) -0.004(2) -0.0013(18)
C2 0.021(2) 0.021(2) 0.021(2) -0.0026(19) 0.0003(17) -0.0035(17)
C20 0.038(3) 0.029(3) 0.040(3) 0.006(2) -0.004(2) 0.004(2)
C21 0.048(3) 0.076(5) 0.031(3) 0.005(3) 0.008(3) -0.006(3)

loop_
_atom_type_symbol
_atom_type_description
_atom_type_scat_dispersion_real
_atom_type_scat_dispersion_imag
_atom_type_scat_source
C C 0.0033 0.0016 'International Tables Vol C Tables 4.2.6.8 and 6.1.1.4'
H H 0.0000 0.0000 'International Tables Vol C Tables 4.2.6.8 and 6.1.1.4'
N N 0.0061 0.0033 'International Tables Vol C Tables 4.2.6.8 and 6.1.1.4'
O O 0.0106 0.0060 'International Tables Vol C Tables 4.2.6.8 and 6.1.1.4'
F F 0.0171 0.0103 'International Tables Vol C Tables 4.2.6.8 and 6.1.1.4'
Cl Cl 0.1484 0.1585 'International Tables Vol C Tables 4.2.6.8 and 6.1.1.4'
Br Br -0.2901 2.4595 'International Tables Vol C Tables 4.2.6.8 and 6.1.1.4'
Re Re -1.0185 7.2310 'International Tables Vol C Tables 4.2.6.8 and 6.1.1.4'

loop_
_geom_angle_atom_site_label_1
_geom_angle_atom_site_label_2
_geom_angle_atom_site_label_3
_geom_angle
C19 Re1 C17 90.65(18)
C19 Re1 C18 87.99(18)
C17 Re1 C18 85.23(18)
C19 Re1 N1 93.51(16)
C17 Re1 N1 173.93(15)
C18 Re1 N1 99.32(15)
C19 Re1 N2 89.24(16)
C17 Re1 N2 98.59(15)
C18 Re1 N2 175.30(15)
N1 Re1 N2 77.06(12)
C19 Re1 Br1 176.89(13)
C17 Re1 Br1 91.53(12)
C18 Re1 Br1 94.40(12)
N1 Re1 Br1 84.15(8)
N2 Re1 Br1 88.24(8)
C10 N1 C9 117.4(3)
C10 N1 Re1 131.5(3)
C9 N1 Re1 111.1(2)
C7 N2 C8 116.8(3)
C7 N2 Re1 131.7(3)
C8 N2 Re1 111.0(3)
O1 C18 Re1 176.4(3)
O2 C17 Re1 177.4(4)
O3 C19 Re1 179.9(5)
C13 C12 C11 122.2(4)
C13 C12 Cl2 119.3(4)
C11 C12 Cl2 118.5(4)
C12 C13 C14 118.3(4)
C12 C13 H13 120.8
C14 C13 H13 120.8
C13 C14 C15 120.6(5)
C13 C14 H14 119.7
C15 C14 H14 119.7
C16 C15 C14 120.6(4)
C16 C15 C21 120.7(5)
C14 C15 C21 118.6(5)
C15 C16 C11 119.1(4)
C15 C16 H16 120.4
C11 C16 H16 120.4
C12 C11 C16 119.2(4)
C12 C11 C10 121.5(4)
C16 C11 C10 119.3(4)
N1 C10 C11 122.9(4)
N1 C10 H10 118.6
C11 C10 H10 118.6
N1 C9 C8 107.2(3)
N1 C9 H9A 110.3
C8 C9 H9A 110.3
N1 C9 H9B 110.3
C8 C9 H9B 110.3
H9A C9 H9B 108.5
N2 C8 C9 107.2(3)
N2 C8 H8A 110.3
C9 C8 H8A 110.3
N2 C8 H8B 110.3
C9 C8 H8B 110.3
H8A C8 H8B 108.5
N2 C7 C1 123.9(4)
N2 C7 H7 118.1
C1 C7 H7 118.1
C2 C1 C6 118.6(4)
C2 C1 C7 120.4(4)
C6 C1 C7 120.9(4)
C5 C6 C1 122.3(4)
C5 C6 Cl1 119.8(4)
C1 C6 Cl1 117.9(3)
C4 C5 C6 118.4(4)
C4 C5 H5 120.8
C6 C5 H5 120.8
C5 C4 C3 120.9(4)
C5 C4 H4 119.5
C3 C4 H4 119.5
C4 C3 C2 120.0(4)
C4 C3 C20 120.5(4)
C2 C3 C20 119.5(4)
C1 C2 C3 119.8(4)
C1 C2 H2 120.1
C3 C2 H2 120.1
F2 C20 F1 107.3(5)
F2 C20 F3 106.0(4)
F1 C20 F3 105.4(4)
F2 C20 C3 113.4(4)
F1 C20 C3 112.3(4)
F3 C20 C3 111.9(4)
F6 C21 F4 108.9(6)
F6 C21 F5 103.3(5)
F4 C21 F5 105.8(5)
F6 C21 C15 113.5(5)
F4 C21 C15 114.2(5)
F5 C21 C15 110.4(5)

loop_
_geom_bond_atom_site_label_1
_geom_bond_atom_site_label_2
_geom_bond_distance
Re1 C19 1.907(5)
Re1 C17 1.917(4)
Re1 C18 1.921(5)
Re1 N1 2.197(3)
Re1 N2 2.197(3)
Re1 Br1 2.6282(4)
Cl2 C12 1.736(5)
Cl1 C6 1.749(5)
F1 C20 1.341(6)
F2 C20 1.334(6)
F3 C20 1.345(6)
F4 C21 1.311(7)
F5 C21 1.357(7)
F6 C21 1.300(7)
O1 C18 1.149(5)
O2 C17 1.154(5)
O3 C19 1.138(5)
N1 C10 1.273(5)
N1 C9 1.474(5)
N2 C7 1.275(5)
N2 C8 1.474(5)
C12 C13 1.381(6)
C12 C11 1.386(6)
C13 C14 1.385(6)
C13 H13 0.9500
C14 C15 1.391(7)
C14 H14 0.9500
C15 C16 1.388(6)
C15 C21 1.489(7)
C16 C11 1.398(6)
C16 H16 0.9500
C11 C10 1.477(6)
C10 H10 0.9500
C9 C8 1.518(6)
C9 H9A 0.9900
C9 H9B 0.9900
C8 H8A 0.9900
C8 H8B 0.9900
C7 C1 1.478(6)
C7 H7 0.9500
C1 C2 1.374(6)
C1 C6 1.385(6)
C6 C5 1.379(6)
C5 C4 1.369(7)
C5 H5 0.9500
C4 C3 1.376(6)
C4 H4 0.9500
C3 C2 1.396(6)
C3 C20 1.494(6)
C2 H2 0.9500

loop_
_geom_torsion_atom_site_label_1
_geom_torsion_atom_site_label_2
_geom_torsion_atom_site_label_3
_geom_torsion_atom_site_label_4
_geom_torsion
C11 C12 C13 C14 1.4(7)
Cl2 C12 C13 C14 -178.4(4)
C12 C13 C14 C15 -0.7(7)
C13 C14 C15 C16 0.6(8)
C13 C14 C15 C21 178.1(5)
C14 C15 C16 C11 -1.2(7)
C21 C15 C16 C11 -178.6(5)
C13 C12 C11 C16 -2.0(7)
Cl2 C12 C11 C16 177.9(3)
C13 C12 C11 C10 -179.2(4)
Cl2 C12 C11 C10 0.7(6)
C15 C16 C11 C12 1.8(6)
C15 C16 C11 C10 179.1(4)
C9 N1 C10 C11 -176.8(4)
Re1 N1 C10 C11 2.6(6)
C12 C11 C10 N1 -105.2(5)
C16 C11 C10 N1 77.6(6)
C10 N1 C9 C8 136.4(4)
Re1 N1 C9 C8 -43.1(4)
C7 N2 C8 C9 143.4(4)
Re1 N2 C8 C9 -43.3(4)
N1 C9 C8 N2 56.7(4)
C8 N2 C7 C1 -178.2(4)
Re1 N2 C7 C1 10.3(6)
N2 C7 C1 C2 74.9(6)
N2 C7 C1 C6 -108.6(5)
C2 C1 C6 C5 -0.9(7)
C7 C1 C6 C5 -177.5(5)
C2 C1 C6 Cl1 -177.7(3)
C7 C1 C6 Cl1 5.7(6)
C1 C6 C5 C4 1.2(8)
Cl1 C6 C5 C4 177.9(4)
C6 C5 C4 C3 -1.1(8)
C5 C4 C3 C2 0.9(7)
C5 C4 C3 C20 -177.9(5)
C6 C1 C2 C3 0.6(6)
C7 C1 C2 C3 177.2(4)
C4 C3 C2 C1 -0.6(7)
C20 C3 C2 C1 178.1(4)
C4 C3 C20 F2 -157.5(5)
C2 C3 C20 F2 23.8(7)
C4 C3 C20 F1 -35.6(7)
C2 C3 C20 F1 145.7(5)
C4 C3 C20 F3 82.7(6)
C2 C3 C20 F3 -96.0(5)
C16 C15 C21 F6 118.4(6)
C14 C15 C21 F6 -59.1(8)
C16 C15 C21 F4 -7.2(8)
C14 C15 C21 F4 175.4(5)
C16 C15 C21 F5 -126.2(6)
C14 C15 C21 F5 56.3(7)
